data_4503874
loop_
_publ_author_name
'Kondo, Atsushi'
'Noguchi, Hiroshi'
'Kajiro, Hiroshi'
'Ohba, Tomonori'
'Kaneko, Katsumi'
'Kanoh, Hirofumi'

_publ_section_title
;
 Coordinated NH3-removal-induced hydrogen adsorption of Cu-complex
 crystals.
;
_journal_issue 1
_journal_name_full 'Langmuir : the ACS journal of surfaces and colloids'
_journal_page_first 170
_journal_page_last 174
_journal_paper_doi 10.1021/la701852x
_journal_volume 24
_journal_year 2008
_chemical_formula_sum 'C12 H18 Cu N4 O6'
_chemical_formula_weight 377.845
_chemical_name_systematic
;

 ?

;
_space_group_IT_number 15
_symmetry_cell_setting monoclinic
_symmetry_space_group_name_Hall '-C 2yc'
_symmetry_space_group_name_H-M 'C 1 2/c 1'
_atom_sites_solution_hydrogens geom
_atom_sites_solution_primary direct
_atom_sites_solution_secondary difmap
_audit_creation_method SHELXL-97
_cell_angle_alpha 90.00
_cell_angle_beta 99.868(3)
_cell_angle_gamma 90.00
_cell_formula_units_Z 4
_cell_length_a 6.9830(16)
_cell_length_b 18.348(4)
_cell_length_c 11.578(3)
_cell_measurement_reflns_used 2416
_cell_measurement_temperature 298
_cell_measurement_theta_max 27.97
_cell_measurement_theta_min 2.22
_cell_volume 1461.5(6)
_computing_cell_refinement 'Bruker SMART'
_computing_data_collection 'Bruker SMART'
_computing_data_reduction 'Bruker SAINT'
_computing_molecular_graphics 'Bruker SHELXTL'
_computing_publication_material 'Bruker SHELXTL'
_computing_structure_refinement 'SHELXL-97 (Sheldrick, 1997)'
_computing_structure_solution 'SHELXS-97 (Sheldrick, 1990)'
_diffrn_ambient_temperature 298
_diffrn_detector_area_resol_mean 8.333
_diffrn_measured_fraction_theta_full 0.908
_diffrn_measured_fraction_theta_max 0.908
_diffrn_measurement_device_type 'CCD area detector'
_diffrn_measurement_method 'phi and omega scans'
_diffrn_radiation_monochromator graphite
_diffrn_radiation_source 'fine-focus sealed tube'
_diffrn_radiation_type MoK\a
_diffrn_radiation_wavelength 0.71073
_diffrn_reflns_av_R_equivalents 0.0244
_diffrn_reflns_av_sigmaI/netI 0.0316
_diffrn_reflns_limit_h_max 8
_diffrn_reflns_limit_h_min -8
_diffrn_reflns_limit_k_max 23
_diffrn_reflns_limit_k_min -19
_diffrn_reflns_limit_l_max 9
_diffrn_reflns_limit_l_min -15
_diffrn_reflns_number 3899
_diffrn_reflns_theta_full 28.18
_diffrn_reflns_theta_max 28.18
_diffrn_reflns_theta_min 2.22
_exptl_absorpt_coefficient_mu 1.533
_exptl_absorpt_correction_T_max 0.6159
_exptl_absorpt_correction_T_min 0.5453
_exptl_absorpt_correction_type empirical
_exptl_absorpt_process_details
; 
SADABS Sheldrick 1996
;
_exptl_crystal_colour blue
_exptl_crystal_density_diffrn 1.717
_exptl_crystal_density_meas 0
_exptl_crystal_density_method 'not measured'
_exptl_crystal_description block
_exptl_crystal_F_000 780
_exptl_crystal_size_max 0.45
_exptl_crystal_size_mid 0.40
_exptl_crystal_size_min 0.35
_refine_diff_density_max 2.428
_refine_diff_density_min -0.572
_refine_diff_density_rms 0.250
_refine_ls_extinction_method none
_refine_ls_goodness_of_fit_ref 1.129
_refine_ls_hydrogen_treatment mixed
_refine_ls_matrix_type full
_refine_ls_number_parameters 128
_refine_ls_number_reflns 1644
_refine_ls_number_restraints 0
_refine_ls_restrained_S_all 1.129
_refine_ls_R_factor_all 0.0548
_refine_ls_R_factor_gt 0.0490
_refine_ls_shift/su_max 0.000
_refine_ls_shift/su_mean 0.000
_refine_ls_structure_factor_coef Fsqd
_refine_ls_weighting_details 'calc w=1/[\s^2^(Fo^2^)+(0.1000P)^2^+0.0000P] where P=(Fo^2^+2Fc^2^)/3'
_refine_ls_weighting_scheme calc
_refine_ls_wR_factor_gt 0.1274
_refine_ls_wR_factor_ref 0.1344
_reflns_number_gt 1441
_reflns_number_total 1644
_reflns_threshold_expression >2sigma(I)
_cod_data_source_file la701852x-file001.cif
_cod_data_source_block c2-c
_cod_depositor_comments
;
The following automatic conversions were performed:

'_symmetry_cell_setting' value 'Monoclinic' changed to 'monoclinic'
according to /home/saulius/struct/CIF-dictionaries/cif_core.dic
dictionary named 'cif_core.dic' version 2.4.1 from 2010-06-29.

Automatic conversion script
Id: cif_fix_values 1715 2011-07-08 13:25:40Z adriana 

2021-04-16
Formula fixed to be consistent with given Z
                 miguel
;
_cod_original_formula_sum 'C48 H72 Cu4 N16 O24'
_cod_original_cell_volume 1461.6(6)
_cod_original_sg_symbol_H-M C2/c
_cod_database_code 4503874

loop_
_symmetry_equiv_pos_as_xyz
'x, y, z'
'-x, y, -z+1/2'
'x+1/2, y+1/2, z'
'-x+1/2, y+1/2, -z+1/2'
'-x, -y, -z'
'x, -y, z-1/2'
'-x+1/2, -y+1/2, -z'
'x+1/2, -y+1/2, z-1/2'

loop_
_atom_site_label
_atom_site_type_symbol
_atom_site_fract_x
_atom_site_fract_y
_atom_site_fract_z
_atom_site_U_iso_or_equiv
_atom_site_adp_type
_atom_site_occupancy
_atom_site_symmetry_multiplicity
_atom_site_calc_flag
_atom_site_refinement_flags
C1 C 0.4337(4) 0.44741(15) 0.1517(2) 0.0274(5) Uani 1 1 d .
H1 H 0.3877 0.4220 0.0831 0.033 Uiso 1 1 calc R
C2 C 0.4311(4) 0.52250(14) 0.1486(2) 0.0261(5) Uani 1 1 d .
H2 H 0.3836 0.5467 0.0790 0.031 Uiso 1 1 calc R
C3 C 0.5000 0.56193(18) 0.2500 0.0232(7) Uani 1 2 d S
C4 C 0.5000 0.6439(2) 0.2500 0.0299(8) Uani 1 2 d S
C5 C 0.4493(4) 0.14695(14) 0.1503(2) 0.0289(6) Uani 1 1 d .
H5 H 0.4122 0.1722 0.0804 0.035 Uiso 1 1 calc R
C6 C 0.4498(4) 0.07247(14) 0.1468(2) 0.0287(6) Uani 1 1 d .
H6 H 0.4166 0.0483 0.0756 0.034 Uiso 1 1 calc R
C7 C 0.5000 0.03306(18) 0.2500 0.0240(7) Uani 1 2 d S
C8 C 0.5000 -0.05025(19) 0.2500 0.0295(8) Uani 1 2 d S
Cu1 Cu 0.5000 0.297284(18) 0.2500 0.0225(2) Uani 1 2 d S
H7 H 0.403(7) 0.2999(15) 0.458(4) 0.049(12) Uiso 1 1 d .
H8 H 0.279(5) 0.3240(19) 0.373(3) 0.031(10) Uiso 1 1 d .
H9 H 0.282(5) 0.2654(18) 0.379(3) 0.028(8) Uiso 1 1 d .
H10 H 0.883(6) 0.331(2) 0.367(3) 0.043(11) Uiso 1 1 d .
H11 H 0.868(6) 0.269(2) 0.370(3) 0.035(11) Uiso 1 1 d .
N1 N 0.5000 0.40913(17) 0.2500 0.0250(6) Uani 1 2 d S
N2 N 0.5000 0.18572(17) 0.2500 0.0248(6) Uani 1 2 d S
N3 N 0.3493(4) 0.29816(13) 0.3839(2) 0.0278(5) Uani 1 1 d .
O1 O 0.5382(3) 0.67537(12) 0.34779(18) 0.0385(5) Uani 1 1 d .
O2 O 0.5459(3) -0.08083(12) 0.3475(2) 0.0437(6) Uani 1 1 d .
O3 O 0.8191(4) 0.29875(12) 0.3758(2) 0.0343(5) Uani 1 1 d .

loop_
_atom_site_aniso_label
_atom_site_aniso_U_11
_atom_site_aniso_U_22
_atom_site_aniso_U_33
_atom_site_aniso_U_23
_atom_site_aniso_U_13
_atom_site_aniso_U_12
C1 0.0259(12) 0.0276(14) 0.0290(12) -0.0022(10) 0.0057(10) -0.0008(10)
C2 0.0250(12) 0.0235(13) 0.0304(12) 0.0023(9) 0.0063(10) -0.0013(9)
C3 0.0166(15) 0.0206(17) 0.0340(17) 0.000 0.0088(13) 0.000
C4 0.0192(17) 0.0269(19) 0.044(2) 0.000 0.0067(15) 0.000
C5 0.0324(14) 0.0246(14) 0.0290(12) 0.0002(9) 0.0036(10) -0.0001(10)
C6 0.0281(13) 0.0243(13) 0.0336(13) -0.0040(9) 0.0053(10) -0.0018(10)
C7 0.0189(15) 0.0162(16) 0.0382(18) 0.000 0.0084(13) 0.000
C8 0.0238(17) 0.0134(15) 0.054(2) 0.000 0.0130(15) 0.000
Cu1 0.0263(3) 0.0153(3) 0.0275(3) 0.000 0.00904(18) 0.000
N1 0.0222(14) 0.0251(16) 0.0290(14) 0.000 0.0081(11) 0.000
N2 0.0282(15) 0.0164(13) 0.0296(15) 0.000 0.0048(12) 0.000
N3 0.0278(13) 0.0253(13) 0.0313(13) 0.0009(8) 0.0078(10) -0.0007(10)
O1 0.0455(12) 0.0242(10) 0.0443(12) -0.0057(8) 0.0032(9) 0.0007(9)
O2 0.0485(13) 0.0256(11) 0.0575(14) 0.0081(9) 0.0109(10) 0.0030(9)
O3 0.0321(12) 0.0264(12) 0.0444(13) -0.0010(8) 0.0071(9) -0.0013(9)

loop_
_atom_type_symbol
_atom_type_description
_atom_type_scat_dispersion_real
_atom_type_scat_dispersion_imag
_atom_type_scat_source
C C 0.0033 0.0016 'International Tables Vol C Tables 4.2.6.8 and 6.1.1.4'
H H 0.0000 0.0000 'International Tables Vol C Tables 4.2.6.8 and 6.1.1.4'
N N 0.0061 0.0033 'International Tables Vol C Tables 4.2.6.8 and 6.1.1.4'
O O 0.0106 0.0060 'International Tables Vol C Tables 4.2.6.8 and 6.1.1.4'
Cu Cu 0.3201 1.2651 'International Tables Vol C Tables 4.2.6.8 and 6.1.1.4'

loop_
_geom_angle_atom_site_label_1
_geom_angle_atom_site_label_2
_geom_angle_atom_site_label_3
_geom_angle
_geom_angle_site_symmetry_1
_geom_angle_site_symmetry_3
N1 C1 C2 122.9(2) . .
N1 C1 H1 118.5 . .
C2 C1 H1 118.5 . .
C1 C2 C3 119.7(2) . .
C1 C2 H2 120.1 . .
C3 C2 H2 120.1 . .
C2 C3 C2 117.4(3) . 2_655
C2 C3 C4 121.30(16) . .
C2 C3 C4 121.30(16) 2_655 .
O1 C4 O1 125.4(4) 2_655 .
O1 C4 C3 117.30(19) 2_655 .
O1 C4 C3 117.30(19) . .
N2 C5 C6 123.4(3) . .
N2 C5 H5 118.3 . .
C6 C5 H5 118.3 . .
C5 C6 C7 119.7(2) . .
C5 C6 H6 120.1 . .
C7 C6 H6 120.1 . .
C6 C7 C6 117.3(3) 2_655 .
C6 C7 C8 121.35(16) 2_655 .
C6 C7 C8 121.35(16) . .
O2 C8 O2 126.8(4) 2_655 .
O2 C8 C7 116.62(19) 2_655 .
O2 C8 C7 116.62(19) . .
N3 Cu1 N3 179.09(14) 2_655 .
N3 Cu1 N2 90.46(7) 2_655 .
N3 Cu1 N2 90.46(7) . .
N3 Cu1 N1 89.54(7) 2_655 .
N3 Cu1 N1 89.54(7) . .
N2 Cu1 N1 180.0 . .
C1 N1 C1 117.3(3) 2_655 .
C1 N1 Cu1 121.35(16) 2_655 .
C1 N1 Cu1 121.35(16) . .
C5 N2 C5 116.5(3) . 2_655
C5 N2 Cu1 121.77(16) . .
C5 N2 Cu1 121.77(16) 2_655 .
Cu1 N3 H7 124(3) . .
Cu1 N3 H8 109(3) . .
H7 N3 H8 109(4) . .
Cu1 N3 H9 109(3) . .
H7 N3 H9 105(3) . .
H8 N3 H9 97(4) . .
H10 O3 H11 107(5) . .

loop_
_geom_bond_atom_site_label_1
_geom_bond_atom_site_label_2
_geom_bond_distance
_geom_bond_site_symmetry_2
C1 N1 1.350(3) .
C1 C2 1.378(4) .
C1 H1 0.9300 .
C2 C3 1.393(3) .
C2 H2 0.9300 .
C3 C2 1.393(3) 2_655
C3 C4 1.504(5) .
C4 O1 1.258(3) 2_655
C4 O1 1.258(3) .
C5 N2 1.351(3) .
C5 C6 1.367(4) .
C5 H5 0.9300 .
C6 C7 1.390(3) .
C6 H6 0.9300 .
C7 C6 1.390(3) 2_655
C7 C8 1.529(5) .
C8 O2 1.252(3) 2_655
C8 O2 1.252(3) .
Cu1 N3 2.017(3) 2_655
Cu1 N3 2.017(3) .
Cu1 N2 2.047(3) .
Cu1 N1 2.052(3) .
N1 C1 1.350(3) 2_655
N2 C5 1.351(3) 2_655
N3 H7 0.88(5) .
N3 H8 0.68(4) .
N3 H9 0.76(4) .
O3 H10 0.75(4) .
O3 H11 0.65(4) .

loop_
_geom_torsion_atom_site_label_1
_geom_torsion_atom_site_label_2
_geom_torsion_atom_site_label_3
_geom_torsion_atom_site_label_4
_geom_torsion
_geom_torsion_site_symmetry_1
_geom_torsion_site_symmetry_4
N1 C1 C2 C3 0.3(4) . .
C1 C2 C3 C2 -0.14(17) . 2_655
C1 C2 C3 C4 179.86(17) . .
C2 C3 C4 O1 -9.86(17) . 2_655
C2 C3 C4 O1 170.14(17) 2_655 2_655
C2 C3 C4 O1 170.14(17) . .
C2 C3 C4 O1 -9.86(17) 2_655 .
N2 C5 C6 C7 1.5(4) . .
C5 C6 C7 C6 -0.72(17) . 2_655
C5 C6 C7 C8 179.28(17) . .
C6 C7 C8 O2 -179.45(18) 2_655 2_655
C6 C7 C8 O2 0.55(18) . 2_655
C6 C7 C8 O2 0.55(18) 2_655 .
C6 C7 C8 O2 -179.45(18) . .
C2 C1 N1 C1 -0.15(18) . 2_655
C2 C1 N1 Cu1 179.85(18) . .
N3 Cu1 N1 C1 -125.76(15) 2_655 2_655
N3 Cu1 N1 C1 54.24(15) . 2_655
N2 Cu1 N1 C1 103(100) . 2_655
N3 Cu1 N1 C1 54.24(15) 2_655 .
N3 Cu1 N1 C1 -125.76(15) . .
N2 Cu1 N1 C1 -77(100) . .
C6 C5 N2 C5 -0.77(19) . 2_655
C6 C5 N2 Cu1 179.23(19) . .
N3 Cu1 N2 C5 -48.60(16) 2_655 .
N3 Cu1 N2 C5 131.40(16) . .
N1 Cu1 N2 C5 82(100) . .
N3 Cu1 N2 C5 131.40(16) 2_655 2_655
N3 Cu1 N2 C5 -48.60(16) . 2_655
N1 Cu1 N2 C5 -98(100) . 2_655
